data_4105404
loop_
_publ_author_name
'Kazuyuki Matsumura'
'Tadashi Mori'
'Yoshihisa Inoue'

_publ_contact_author_email tmori@chem.eng.osaka-u.ac.jp
_publ_contact_author_fax +81-6-6879-7923
_publ_contact_author_name 'Tadashi Mori'
_publ_contact_author_phone +81-6-6879-7921
_publ_section_title
;
 Wavelength Control of Diastereodifferentiating Patern\'o-B\"uchi Reaction
 of Chiral Cyanobenzoates with Diphenylethene through Direct versus
 Charge-Transfer Excitation
;
_journal_name_full 'Journal of the American Chemical Society'
_journal_page_first 17076
_journal_page_last 17077
_journal_paper_doi 10.1021/ja907156j
_journal_volume 131
_journal_year 2009
_chemical_formula_moiety 'C26 H25 N O2 '
_chemical_formula_sum 'C26 H25 N O2'
_chemical_formula_weight 383.49
_space_group_IT_number 19
_symmetry_cell_setting orthorhombic
_symmetry_Int_Tables_number 19
_symmetry_space_group_name_Hall 'P 2ac 2ab'
_symmetry_space_group_name_H-M 'P 21 21 21'
_audit_creation_date 2006-12-13
_audit_creation_method 'by CrystalStructure v3.5.1'
_cell_angle_alpha 90.000(4)
_cell_angle_beta 90.000(4)
_cell_angle_gamma 90.000(3)
_cell_formula_units_Z 4
_cell_length_a 9.5836(8)
_cell_length_b 12.2635(8)
_cell_length_c 18.164(2)
_cell_measurement_reflns_used 13304
_cell_measurement_temperature 296.1
_cell_measurement_theta_max 27.5
_cell_measurement_theta_min 2.7
_cell_volume 2134.8(3)
_computing_cell_refinement PROCESS-AUTO
_computing_data_collection PROCESS-AUTO
_computing_data_reduction CrystalStructure
_computing_publication_material 'CrystalStructure Ver. 3.5.1'
_computing_structure_refinement CRYSTALS
_computing_structure_solution SIR92
_diffrn_detector_area_resol_mean 10.00
_diffrn_measured_fraction_theta_full 0.9954
_diffrn_measured_fraction_theta_max 0.9954
_diffrn_measurement_device_type 'Rigaku RAXIS-RAPID'
_diffrn_measurement_method \w
_diffrn_radiation_type 'Mo K\a'
_diffrn_radiation_wavelength 0.7107
_diffrn_reflns_limit_h_max 12
_diffrn_reflns_limit_h_min 0
_diffrn_reflns_limit_k_max 15
_diffrn_reflns_limit_k_min 0
_diffrn_reflns_limit_l_max 23
_diffrn_reflns_limit_l_min 0
_diffrn_reflns_number 5604
_diffrn_reflns_theta_full 27.52
_diffrn_reflns_theta_max 27.52
_exptl_absorpt_coefficient_mu 0.075
_exptl_absorpt_correction_type none
_exptl_crystal_colour colorless
_exptl_crystal_density_diffrn 1.193
_exptl_crystal_description prism
_exptl_crystal_F_000 816.00
_exptl_crystal_size_max 0.40
_exptl_crystal_size_mid 0.30
_exptl_crystal_size_min 0.20
_refine_diff_density_max 0.37
_refine_diff_density_min -0.26
_refine_ls_abs_structure_details 'Flack, H. D. (1983), Acta Cryst. A39, 876-881.  0 Friedel Pairs'
_refine_ls_abs_structure_Flack 3(4)
_refine_ls_extinction_coef 208(63)
_refine_ls_extinction_method 'Larson (1970) Crystallographic Computing eq. 22'
_refine_ls_goodness_of_fit_ref 1.386
_refine_ls_hydrogen_treatment mixed
_refine_ls_number_parameters 337
_refine_ls_number_reflns 2287
_refine_ls_R_factor_gt 0.0850
_refine_ls_shift/su_max 0.0490
_refine_ls_structure_factor_coef F
_refine_ls_weighting_details 'w = 1/[0.0010Fo^2^ + 3.0000\s(Fo^2^) + 0.5000]'
_refine_ls_weighting_scheme calc
_refine_ls_wR_factor_ref 0.0820
_reflns_number_gt 2271
_reflns_number_total 2802
_reflns_threshold_expression F^2^>2.0\s(F^2^)
_cod_data_source_file ja907156j_si_002.cif
_cod_data_source_block '_km-oxetane'
_cod_original_sg_symbol_H-M 'P 21 21 21 '
_cod_original_formula_sum 'C26 H25 N O2 '
_cod_database_code 4105404

loop_
_symmetry_equiv_pos_as_xyz
x,y,z
x+1/2,-y+1/2,-z
-x,y+1/2,-z+1/2
-x+1/2,-y,z+1/2

loop_
_atom_site_label
_atom_site_type_symbol
_atom_site_fract_x
_atom_site_fract_y
_atom_site_fract_z
_atom_site_U_iso_or_equiv
_atom_site_adp_type
_atom_site_occupancy
_atom_site_symmetry_multiplicity
_atom_site_calc_flag
O(1) O 1.0451(4) 0.1778(2) 0.3459(2) 0.058(1) Uani 1.00 1 d
O(2) O 1.1790(3) 0.0324(3) 0.3908(2) 0.0526(9) Uani 1.00 1 d
N(1) N 0.4785(5) -0.2310(5) 0.4310(3) 0.089(2) Uani 1.00 1 d
C(1) C 0.9365(5) -0.0007(3) 0.3624(2) 0.045(1) Uani 1.00 1 d
C(2) C 0.9459(6) -0.1058(4) 0.3890(3) 0.052(1) Uani 1.00 1 d
C(3) C 0.8267(5) -0.1641(4) 0.4056(3) 0.056(1) Uani 1.00 1 d
C(4) C 0.6972(5) -0.1184(4) 0.3957(3) 0.054(1) Uani 1.00 1 d
C(5) C 0.6854(6) -0.0135(4) 0.3689(3) 0.063(2) Uani 1.00 1 d
C(6) C 0.8044(6) 0.0444(4) 0.3528(3) 0.060(1) Uani 1.00 1 d
C(7) C 0.5733(6) -0.1807(5) 0.4155(3) 0.066(2) Uani 1.00 1 d
C(8) C 1.0679(5) 0.0620(3) 0.3450(3) 0.048(1) Uani 1.00 1 d
C(9) C 1.1694(7) 0.0577(5) 0.4685(3) 0.074(2) Uani 1.00 1 d
C(10) C 1.2360(9) -0.0334(5) 0.5090(3) 0.094(2) Uani 1.00 1 d
C(11) C 1.255(2) 0.1635(7) 0.4798(6) 0.222(6) Uani 1.00 1 d
C(12) C 1.278(3) 0.213(1) 0.520(1) 0.38(1) Uani 1.00 1 d
C(13) C 1.1273(4) 0.0710(3) 0.2643(2) 0.043(1) Uani 1.00 1 d
C(14) C 1.1440(6) 0.1907(4) 0.2864(3) 0.057(1) Uani 1.00 1 d
C(15) C 1.2619(4) 0.0120(4) 0.2462(3) 0.050(1) Uani 1.00 1 d
C(16) C 1.3626(6) 0.0650(6) 0.2048(4) 0.070(2) Uani 1.00 1 d
C(17) C 1.4825(6) 0.0147(8) 0.1837(4) 0.093(3) Uani 1.00 1 d
C(18) C 1.5049(7) -0.0904(8) 0.2019(5) 0.098(3) Uani 1.00 1 d
C(19) C 1.4081(7) -0.1466(6) 0.2427(4) 0.085(2) Uani 1.00 1 d
C(20) C 1.2868(6) -0.0950(5) 0.2654(3) 0.063(2) Uani 1.00 1 d
C(21) C 1.0166(4) 0.0533(3) 0.2046(3) 0.043(1) Uani 1.00 1 d
C(22) C 0.9263(6) 0.1345(4) 0.1830(3) 0.062(2) Uani 1.00 1 d
C(23) C 0.8317(6) 0.1186(5) 0.1265(4) 0.072(2) Uani 1.00 1 d
C(24) C 0.8216(5) 0.0205(5) 0.0917(3) 0.064(2) Uani 1.00 1 d
C(25) C 0.9075(5) -0.0624(5) 0.1137(3) 0.061(1) Uani 1.00 1 d
C(26) C 1.0037(5) -0.0461(4) 0.1691(3) 0.054(1) Uani 1.00 1 d
H(1) H 1.039(5) -0.134(3) 0.397(2) 0.04(1) Uiso 1.00 1 c
H(2) H 0.827(5) -0.244(4) 0.429(3) 0.07(1) Uiso 1.00 1 c
H(3) H 0.597(6) 0.020(5) 0.365(3) 0.08(2) Uiso 1.00 1 c
H(4) H 0.795(6) 0.116(5) 0.344(3) 0.08(2) Uiso 1.00 1 c
H(5) H 1.0781(7) 0.0739(5) 0.4856(3) 0.089(2) Uiso 1.00 1 c
H(6) H 1.3263(9) -0.0436(5) 0.4885(3) 0.113(3) Uiso 1.00 1 c
H(7) H 1.1828(9) -0.0982(5) 0.5029(3) 0.113(3) Uiso 1.00 1 c
H(8) H 1.2442(9) -0.0170(5) 0.5600(3) 0.113(3) Uiso 1.00 1 c
H(9) H 1.348(2) 0.1392(7) 0.4712(6) 0.27(1) Uiso 1.00 1 c
H(10) H 1.227(2) 0.2101(7) 0.4408(6) 0.27(1) Uiso 1.00 1 c
H(14) H 1.241(7) 0.207(5) 0.309(4) 0.10(2) Uiso 1.00 1 c
H(15) H 1.106(5) 0.247(4) 0.254(2) 0.05(1) Uiso 1.00 1 c
H(16) H 1.357(7) 0.132(5) 0.200(4) 0.09(2) Uiso 1.00 1 c
H(17) H 1.549(6) 0.052(5) 0.153(3) 0.08(2) Uiso 1.00 1 c
H(18) H 1.581(7) -0.126(5) 0.187(3) 0.10(2) Uiso 1.00 1 c
H(19) H 1.408(7) -0.228(5) 0.259(3) 0.09(2) Uiso 1.00 1 c
H(20) H 1.228(5) -0.129(4) 0.289(3) 0.06(2) Uiso 1.00 1 c
H(21) H 0.927(6) 0.198(5) 0.213(3) 0.09(2) Uiso 1.00 1 c
H(22) H 0.779(6) 0.167(5) 0.119(3) 0.08(2) Uiso 1.00 1 c
H(24) H 0.898(6) -0.139(5) 0.086(3) 0.09(2) Uiso 1.00 1 c
H(25) H 1.062(5) -0.107(4) 0.182(3) 0.06(1) Uiso 1.00 1 c
H(23) H 0.748(6) -0.008(5) 0.052(3) 0.08(2) Uiso 1.00 1 c
H(11) H 1.319(3) 0.173(1) 0.559(1) 0.46(2) Uiso 1.00 1 c
H(12) H 1.342(3) 0.267(1) 0.503(1) 0.46(2) Uiso 1.00 1 c
H(13) H 1.195(3) 0.247(1) 0.537(1) 0.46(2) Uiso 1.00 1 c

loop_
_atom_site_aniso_label
_atom_site_aniso_U_11
_atom_site_aniso_U_22
_atom_site_aniso_U_33
_atom_site_aniso_U_12
_atom_site_aniso_U_13
_atom_site_aniso_U_23
O(1) 0.071(2) 0.039(2) 0.064(2) -0.005(2) 0.001(2) 0.000(1)
O(2) 0.056(2) 0.052(2) 0.049(2) -0.003(2) -0.006(2) 0.005(1)
N(1) 0.065(3) 0.099(4) 0.101(4) -0.025(3) 0.013(3) 0.006(3)
C(1) 0.052(2) 0.042(2) 0.042(2) -0.001(2) 0.004(2) 0.001(2)
C(2) 0.053(3) 0.045(2) 0.056(3) -0.005(2) -0.004(2) 0.005(2)
C(3) 0.068(3) 0.048(3) 0.052(3) -0.007(3) 0.000(3) 0.008(2)
C(4) 0.053(3) 0.057(3) 0.051(3) -0.009(3) 0.003(2) -0.000(2)
C(5) 0.051(3) 0.063(3) 0.073(3) 0.009(3) 0.007(3) 0.005(3)
C(6) 0.062(3) 0.052(3) 0.067(3) 0.003(3) 0.006(3) 0.012(2)
C(7) 0.060(3) 0.076(3) 0.063(3) -0.003(3) 0.007(3) 0.001(3)
C(8) 0.055(2) 0.039(2) 0.051(3) 0.001(2) -0.002(2) 0.000(2)
C(9) 0.079(3) 0.084(4) 0.059(3) 0.012(3) -0.019(3) -0.020(3)
C(10) 0.135(6) 0.091(5) 0.056(3) -0.008(5) -0.019(4) 0.007(3)
C(11) 0.44(2) 0.075(5) 0.149(8) 0.012(9) -0.21(1) -0.030(5)
C(12) 0.48(3) 0.14(1) 0.52(3) 0.03(2) -0.37(3) 0.02(2)
C(13) 0.043(2) 0.037(2) 0.050(3) -0.002(2) -0.004(2) 0.005(2)
C(14) 0.061(3) 0.042(2) 0.069(3) -0.014(2) -0.005(3) 0.009(2)
C(15) 0.043(2) 0.060(3) 0.047(3) -0.008(2) -0.004(2) 0.003(2)
C(16) 0.055(3) 0.079(4) 0.075(4) -0.010(3) 0.002(3) 0.010(3)
C(17) 0.048(3) 0.129(7) 0.103(5) 0.003(4) 0.008(3) 0.015(5)
C(18) 0.050(3) 0.141(7) 0.105(5) 0.028(4) 0.003(4) -0.005(5)
C(19) 0.075(4) 0.092(5) 0.087(5) 0.030(4) -0.013(4) 0.002(4)
C(20) 0.060(3) 0.061(3) 0.068(3) 0.002(3) -0.000(3) 0.008(3)
C(21) 0.042(2) 0.045(2) 0.043(2) -0.005(2) 0.005(2) 0.011(2)
C(22) 0.060(3) 0.046(3) 0.080(4) 0.005(3) -0.009(3) 0.006(3)
C(23) 0.056(3) 0.069(4) 0.091(4) 0.010(3) -0.012(3) 0.028(3)
C(24) 0.054(3) 0.083(4) 0.053(3) -0.014(3) -0.006(3) 0.014(3)
C(25) 0.058(3) 0.065(3) 0.060(3) -0.005(3) -0.010(3) -0.006(3)
C(26) 0.051(3) 0.050(3) 0.060(3) 0.006(2) -0.000(2) 0.001(2)

loop_
_atom_type_symbol
_atom_type_description
_atom_type_scat_dispersion_real
_atom_type_scat_dispersion_imag
_atom_type_scat_source
C C 0.003 0.002
;
International Tables for Crystallography
(1992, Vol. C, Tables 4.2.6.8 and 6.1.1.4)
;
H H 0.000 0.000
;
International Tables for Crystallography
(1992, Vol. C, Table 6.1.1.4)
;
O O 0.011 0.006
;
International Tables for Crystallography
(1992, Vol. C, Tables 4.2.6.8 and 6.1.1.4)
;
N N 0.006 0.003
;
International Tables for Crystallography
(1992, Vol. C, Tables 4.2.6.8 and 6.1.1.4)
;

loop_
_geom_angle_atom_site_label_1
_geom_angle_atom_site_label_2
_geom_angle_atom_site_label_3
_geom_angle
_geom_angle_publ_flag
C(8) O(1) C(14) 90.0(3) yes
C(8) O(2) C(9) 118.4(4) yes
C(2) C(1) C(6) 118.3(4) yes
C(2) C(1) C(8) 119.7(4) yes
C(6) C(1) C(8) 122.0(4) yes
C(3) C(2) H(1) 123(2) no
C(3) C(2) C(1) 120.4(5) yes
H(1) C(2) C(1) 116(2) no
C(4) C(3) H(2) 115(2) no
C(4) C(3) C(2) 120.5(5) yes
H(2) C(3) C(2) 123(2) no
C(5) C(4) C(7) 120.6(5) yes
C(5) C(4) C(3) 120.0(5) yes
C(7) C(4) C(3) 119.3(5) yes
C(6) C(5) H(3) 120(3) no
C(6) C(5) C(4) 119.2(5) yes
H(3) C(5) C(4) 120(3) no
H(4) C(6) C(1) 119(3) no
H(4) C(6) C(5) 117(3) no
C(1) C(6) C(5) 121.5(5) yes
N(1) C(7) C(4) 178.7(6) yes
C(13) C(8) O(1) 89.9(3) yes
C(13) C(8) O(2) 107.3(3) yes
C(13) C(8) C(1) 122.1(4) yes
O(1) C(8) O(2) 111.4(3) yes
O(1) C(8) C(1) 112.0(4) yes
O(2) C(8) C(1) 112.2(4) yes
C(10) C(9) C(11) 109.7(7) yes
C(10) C(9) H(5) 113.1(7) no
C(10) C(9) O(2) 107.2(5) yes
C(11) C(9) H(5) 105.6(8) no
C(11) C(9) O(2) 105.9(6) yes
H(5) C(9) O(2) 115.0(6) no
H(6) C(10) H(7) 109.5(9) no
H(6) C(10) H(8) 109(1) no
H(6) C(10) C(9) 107.2(7) no
H(7) C(10) H(8) 109.5(8) no
H(7) C(10) C(9) 110.0(8) no
H(8) C(10) C(9) 111.0(7) no
C(12) C(11) H(9) 96(2) no
C(12) C(11) H(10) 104(1) no
C(12) C(11) C(9) 137(1) yes
H(9) C(11) H(10) 109(1) no
H(9) C(11) C(9) 102(1) no
H(10) C(11) C(9) 104(1) no
H(11) C(12) H(12) 109(3) no
H(11) C(12) H(13) 109(3) no
H(11) C(12) C(11) 109(1) no
H(12) C(12) H(13) 109(2) no
H(12) C(12) C(11) 109(2) no
H(13) C(12) C(11) 109(2) no
C(14) C(13) C(15) 115.2(4) yes
C(14) C(13) C(21) 113.2(4) yes
C(15) C(13) C(21) 111.6(4) yes
C(15) C(13) C(8) 118.4(4) yes
C(21) C(13) C(8) 113.5(3) yes
C(8) C(13) C(14) 82.0(3) yes
H(14) C(14) H(15) 116(4) no
H(14) C(14) O(1) 107(3) no
H(14) C(14) C(13) 112(3) no
H(15) C(14) O(1) 106(2) no
H(15) C(14) C(13) 118(2) no
C(13) C(14) O(1) 91.3(3) yes
C(16) C(15) C(20) 117.6(5) yes
C(16) C(15) C(13) 119.1(5) yes
C(20) C(15) C(13) 123.2(4) yes
C(17) C(16) H(16) 118(4) no
C(17) C(16) C(15) 122.0(7) yes
H(16) C(16) C(15) 118(4) no
C(18) C(17) H(17) 119(3) no
C(18) C(17) C(16) 119.9(7) yes
H(17) C(17) C(16) 120(3) no
C(19) C(18) H(18) 117(4) no
C(19) C(18) C(17) 120.4(7) yes
H(18) C(18) C(17) 121(4) no
C(20) C(19) H(19) 110(3) no
C(20) C(19) C(18) 119.8(7) yes
H(19) C(19) C(18) 129(3) no
H(20) C(20) C(15) 119(3) no
H(20) C(20) C(19) 119(3) no
C(15) C(20) C(19) 120.3(5) yes
C(22) C(21) C(26) 116.6(4) yes
C(22) C(21) C(13) 122.3(4) yes
C(26) C(21) C(13) 121.0(4) yes
C(23) C(22) H(21) 122(3) no
C(23) C(22) C(21) 121.4(5) yes
H(21) C(22) C(21) 115(3) no
C(24) C(23) H(22) 122(4) no
C(24) C(23) C(22) 121.0(6) yes
H(22) C(23) C(22) 116(4) no
C(25) C(24) H(23) 110(3) no
C(25) C(24) C(23) 118.6(5) yes
H(23) C(24) C(23) 130(3) no
C(26) C(25) H(24) 121(3) no
C(26) C(25) C(24) 120.5(5) yes
H(24) C(25) C(24) 118(3) no
H(25) C(26) C(21) 120(3) no
H(25) C(26) C(25) 117(2) no
C(21) C(26) C(25) 121.8(5) yes

loop_
_geom_bond_atom_site_label_1
_geom_bond_atom_site_label_2
_geom_bond_distance
_geom_bond_publ_flag
O(1) C(8) 1.437(5) yes
O(1) C(14) 1.446(6) yes
O(2) C(8) 1.400(6) yes
O(2) C(9) 1.447(6) yes
N(1) C(7) 1.134(8) yes
C(1) C(2) 1.380(6) yes
C(1) C(6) 1.393(7) yes
C(1) C(8) 1.509(6) yes
C(2) C(3) 1.381(7) yes
C(2) H(1) 0.97(5) no
C(3) C(4) 1.374(7) yes
C(3) H(2) 1.07(5) no
C(4) C(5) 1.381(7) yes
C(4) C(7) 1.457(7) yes
C(5) C(6) 1.375(8) yes
C(5) H(3) 0.95(6) no
C(6) H(4) 0.90(6) no
C(8) C(13) 1.576(6) yes
C(9) C(10) 1.482(9) yes
C(9) C(11) 1.55(1) yes
C(9) H(5) 0.950(9) no
C(10) H(6) 0.95(1) no
C(10) H(7) 0.95(1) no
C(10) H(8) 0.950(9) no
C(11) C(12) 0.98(2) yes
C(11) H(9) 0.95(3) no
C(11) H(10) 0.95(2) no
C(12) H(11) 0.95(3) no
C(12) H(12) 0.95(3) no
C(12) H(13) 0.95(3) no
C(13) C(14) 1.531(6) yes
C(13) C(15) 1.515(6) yes
C(13) C(21) 1.533(6) yes
C(14) H(14) 1.04(7) no
C(14) H(15) 0.98(4) no
C(15) C(16) 1.386(8) yes
C(15) C(20) 1.378(7) yes
C(16) C(17) 1.359(9) yes
C(16) H(16) 0.83(7) no
C(17) C(18) 1.35(1) yes
C(17) H(17) 0.96(6) no
C(18) C(19) 1.37(1) yes
C(18) H(18) 0.89(7) no
C(19) C(20) 1.386(9) yes
C(19) H(19) 1.04(6) no
C(20) H(20) 0.83(5) no
C(21) C(22) 1.377(7) yes
C(21) C(26) 1.385(7) yes
C(22) C(23) 1.383(8) yes
C(22) H(21) 0.95(6) no
C(23) C(24) 1.362(9) yes
C(23) H(22) 0.79(6) no
C(24) C(25) 1.368(8) yes
C(24) H(23) 1.06(6) no
C(25) C(26) 1.379(7) yes
C(25) H(24) 1.07(6) no
C(26) H(25) 0.96(5) no
